data_4515448
loop_
_publ_author_name
'Shao, Feng'
'Qin, Peng'
'Wang, Dong'
'Zhang, Guoqing'
'Wu, Bo'
'He, Jianqiao'
'Peng, Wei'
'Sum, Tze Chien'
'Wang, Deliang'
'Huang, Fuqiang'

_publ_section_title
;
 Enhanced Photovoltaic Performance and Thermal Stability of
 CH<sub>3</sub>NH<sub>3</sub>PbI<sub>3</sub> Perovskite through Lattice
 Symmetrization.
;
_journal_issue 1
_journal_name_full 'ACS applied materials &amp; interfaces'
_journal_page_first 740
_journal_page_last 746
_journal_paper_doi 10.1021/acsami.8b17068
_journal_volume 11
_journal_year 2019
_chemical_formula_sum 'C H5 I3 N Pb'
_chemical_formula_weight 618.95
_space_group_crystal_system cubic
_space_group_IT_number 215
_space_group_name_Hall 'P -4 2 3'
_space_group_name_H-M_alt 'P -4 3 m'
_atom_sites_solution_hydrogens difmap
_audit_creation_method SHELXL-2014/7
_cell_angle_alpha 90
_cell_angle_beta 90
_cell_angle_gamma 90
_cell_formula_units_Z 1
_cell_length_a 6.3029(8)
_cell_length_b 6.3029(8)
_cell_length_c 6.3029(8)
_cell_measurement_temperature 293(2)
_cell_volume 250.39(6)
_computing_structure_refinement 'SHELXL-2014/7 (Sheldrick, 2014)'
_diffrn_ambient_temperature 293(2)
_diffrn_measured_fraction_theta_full 1.000
_diffrn_measured_fraction_theta_max 1.000
_diffrn_radiation_type MoK\a
_diffrn_radiation_wavelength 0.71073
_diffrn_reflns_av_R_equivalents 0.0472
_diffrn_reflns_av_unetI/netI 0.0143
_diffrn_reflns_Laue_measured_fraction_full 1.000
_diffrn_reflns_Laue_measured_fraction_max 1.000
_diffrn_reflns_limit_h_max 8
_diffrn_reflns_limit_h_min -8
_diffrn_reflns_limit_k_max 6
_diffrn_reflns_limit_k_min -8
_diffrn_reflns_limit_l_max 8
_diffrn_reflns_limit_l_min -8
_diffrn_reflns_number 4600
_diffrn_reflns_point_group_measured_fraction_full 1.000
_diffrn_reflns_point_group_measured_fraction_max 1.000
_diffrn_reflns_theta_full 25.242
_diffrn_reflns_theta_max 27.261
_diffrn_reflns_theta_min 3.232
_exptl_absorpt_coefficient_mu 26.009
_exptl_crystal_density_diffrn 4.105
_exptl_crystal_F_000 259
_refine_diff_density_max 0.728
_refine_diff_density_min -0.730
_refine_diff_density_rms 0.098
_refine_ls_abs_structure_details
;
 Refined as an inversion twin.
;
_refine_ls_abs_structure_Flack 0.5(3)
_refine_ls_extinction_coef 0.017(2)
_refine_ls_extinction_expression Fc^*^=kFc[1+0.001xFc^2^\l^3^/sin(2\q)]^-1/4^
_refine_ls_extinction_method 'SHELXL-2014/7 (Sheldrick 2014'
_refine_ls_goodness_of_fit_ref 1.173
_refine_ls_hydrogen_treatment refxyz
_refine_ls_matrix_type full
_refine_ls_number_parameters 14
_refine_ls_number_reflns 137
_refine_ls_number_restraints 2
_refine_ls_restrained_S_all 1.166
_refine_ls_R_factor_all 0.0153
_refine_ls_R_factor_gt 0.0153
_refine_ls_shift/su_max 0.018
_refine_ls_shift/su_mean 0.007
_refine_ls_structure_factor_coef Fsqd
_refine_ls_weighting_details 'w=1/[\s^2^(Fo^2^)+0.9621P] where P=(Fo^2^+2Fc^2^)/3'
_refine_ls_weighting_scheme calc
_refine_ls_wR_factor_gt 0.0350
_refine_ls_wR_factor_ref 0.0350
_reflns_Friedel_coverage 0.612
_reflns_Friedel_fraction_full 1.000
_reflns_Friedel_fraction_max 1.000
_reflns_number_gt 137
_reflns_number_total 137
_reflns_threshold_expression 'I > 2\s(I)'
_cod_data_source_file am8b17068_si_002.cif
_cod_data_source_block P-43m
_cod_original_cell_volume 250.39(10)
_cod_database_code 4515448
_shelx_shelxl_version_number 2014/7
_shelx_space_group_comment
;
The symmetry employed for this shelxl refinement is uniquely defined
by the following loop, which should always be used as a source of
symmetry information in preference to the above space-group names.
They are only intended as comments.
;

loop_
_space_group_symop_operation_xyz
'x, y, z'
'-x, -y, z'
'-x, y, -z'
'x, -y, -z'
'z, x, y'
'z, -x, -y'
'-z, -x, y'
'-z, x, -y'
'y, z, x'
'-y, z, -x'
'y, -z, -x'
'-y, -z, x'
'y, x, z'
'-y, -x, z'
'y, -x, -z'
'-y, x, -z'
'x, z, y'
'-x, z, -y'
'-x, -z, y'
'x, -z, -y'
'z, y, x'
'z, -y, -x'
'-z, y, -x'
'-z, -y, x'

loop_
_atom_site_label
_atom_site_type_symbol
_atom_site_fract_x
_atom_site_fract_y
_atom_site_fract_z
_atom_site_U_iso_or_equiv
_atom_site_adp_type
_atom_site_occupancy
_atom_site_site_symmetry_order
_atom_site_calc_flag
_atom_site_refinement_flags_posn
_atom_site_refinement_flags_adp
_atom_site_refinement_flags_occupancy
Pb1 Pb 0.5000 0.5000 0.5000 0.0293(3) Uani 1 24 d S T P
I1 I 0.0000 0.5000 0.5000 0.1236(8) Uani 1 8 d S T P
C1 C 0.043(4) 0.043(4) 0.113(5) 0.03(2) Uani 0.0833 2 d DS T P
N1 N 0.043(4) 0.043(4) 0.113(5) 0.03(2) Uani 0.0833 2 d S T P
H1 H 0.134(5) 0.134(5) 0.134(5) 0.020 Uiso 0.25 6 d DS U P
H2 H 0.0000 0.0000 0.225(7) 0.020 Uiso 0.6667 4 d DS U P

loop_
_atom_site_aniso_label
_atom_site_aniso_U_11
_atom_site_aniso_U_22
_atom_site_aniso_U_33
_atom_site_aniso_U_23
_atom_site_aniso_U_13
_atom_site_aniso_U_12
Pb1 0.0293(3) 0.0293(3) 0.0293(3) 0.000 0.000 0.000
I1 0.0208(6) 0.1750(13) 0.1750(13) 0.000 0.000 0.000
C1 0.03(2) 0.03(2) 0.05(2) 0.018(12) 0.018(12) 0.004(13)
N1 0.03(2) 0.03(2) 0.05(2) 0.018(12) 0.018(12) 0.004(13)

loop_
_atom_type_symbol
_atom_type_description
_atom_type_scat_dispersion_real
_atom_type_scat_dispersion_imag
_atom_type_scat_source
C C 0.0033 0.0016 'International Tables Vol C Tables 4.2.6.8 and 6.1.1.4'
H H 0.0000 0.0000 'International Tables Vol C Tables 4.2.6.8 and 6.1.1.4'
N N 0.0061 0.0033 'International Tables Vol C Tables 4.2.6.8 and 6.1.1.4'
I I -0.4742 1.8119 'International Tables Vol C Tables 4.2.6.8 and 6.1.1.4'
Pb Pb -3.3944 10.1111 'International Tables Vol C Tables 4.2.6.8 and 6.1.1.4'

loop_
_geom_angle_atom_site_label_1
_geom_angle_atom_site_label_2
_geom_angle_atom_site_label_3
_geom_angle
_geom_angle_site_symmetry_1
_geom_angle_site_symmetry_3
I1 Pb1 I1 90.0 9_556 .
I1 Pb1 I1 90.0 9_556 1_655
I1 Pb1 I1 180.0 . 1_655
I1 Pb1 I1 90.0 9_556 5
I1 Pb1 I1 90.0 . 5
I1 Pb1 I1 90.0 1_655 5
I1 Pb1 I1 90.0 9_556 5_565
I1 Pb1 I1 90.0 . 5_565
I1 Pb1 I1 90.0 1_655 5_565
I1 Pb1 I1 180.0 5 5_565
I1 Pb1 I1 180.0 9_556 9
I1 Pb1 I1 90.0 . 9
I1 Pb1 I1 90.0 1_655 9
I1 Pb1 I1 90.0 5 9
I1 Pb1 I1 90.0 5_565 9
Pb1 I1 Pb1 180.0 1_455 .
N1 C1 N1 59.999(9) 9 5
N1 C1 C1 0.0 9 9
N1 C1 C1 60.0 5 9
N1 C1 C1 60.0 9 5
N1 C1 C1 0.0 5 5
C1 C1 C1 59.999(9) 9 5
N1 C1 C1 120.0 9 2
N1 C1 C1 120.0 5 2
C1 C1 C1 120.015(6) 9 2
C1 C1 C1 119.993(4) 5 2
N1 C1 N1 120.015(6) 9 2
N1 C1 N1 119.993(4) 5 2
C1 C1 N1 120.015(6) 9 2
C1 C1 N1 119.993(4) 5 2
C1 C1 N1 0(6) 2 2
N1 C1 N1 108.7(13) 9 12
N1 C1 N1 94(3) 5 12
C1 C1 N1 108.7(13) 9 12
C1 C1 N1 94(3) 5 12
C1 C1 N1 26(3) 2 12
N1 C1 N1 26(3) 2 12
N1 C1 N1 94(3) 9 7
N1 C1 N1 108.7(13) 5 7
C1 C1 N1 94(3) 9 7
C1 C1 N1 108.7(13) 5 7
C1 C1 N1 26(3) 2 7
N1 C1 N1 26(3) 2 7
N1 C1 N1 30(3) 12 7
N1 C1 C1 93.7 9 7
N1 C1 C1 108.7 5 7
C1 C1 C1 94(3) 9 7
C1 C1 C1 108.7(13) 5 7
C1 C1 C1 26(3) 2 7
N1 C1 C1 26.3 2 7
N1 C1 C1 29.6 12 7
N1 C1 C1 0.0 7 7
N1 C1 C1 108.7 9 12
N1 C1 C1 93.7 5 12
C1 C1 C1 108.7(13) 9 12
C1 C1 C1 94(3) 5 12
C1 C1 C1 26(3) 2 12
N1 C1 C1 26.3 2 12
N1 C1 C1 0.0 12 12
N1 C1 C1 29.6 7 12
C1 C1 C1 30(3) 7 12
N1 C1 N1 34(3) 9 10
N1 C1 N1 75.2(13) 5 10
C1 C1 N1 34(3) 9 10
C1 C1 N1 75.2(13) 5 10
C1 C1 N1 86(3) 2 10
N1 C1 N1 86(3) 2 10
N1 C1 N1 78.1(16) 12 10
N1 C1 N1 60.001(2) 7 10
C1 C1 N1 60.001(2) 7 10
C1 C1 N1 78.1(16) 12 10
N1 C1 C1 75.2 9 6
N1 C1 C1 33.7 5 6
C1 C1 C1 75.2(13) 9 6
C1 C1 C1 34(3) 5 6
C1 C1 C1 86(3) 2 6
N1 C1 C1 86.3 2 6
N1 C1 C1 60.0 12 6
N1 C1 C1 78.1 7 6
C1 C1 C1 78.1(16) 7 6
C1 C1 C1 60.001(1) 12 6
N1 C1 C1 70.4 10 6
N1 C1 H1 68(2) 9 .
N1 C1 H1 68(2) 5 .
C1 C1 H1 68(2) 9 .
C1 C1 H1 68(2) 5 .
C1 C1 H1 170(3) 2 .
N1 C1 H1 170(3) 2 .
N1 C1 H1 161(4) 12 .
N1 C1 H1 161(4) 7 .
C1 C1 H1 161(4) 7 .
C1 C1 H1 161(4) 12 .
N1 C1 H1 101(4) 10 .
C1 C1 H1 101(4) 6 .
N1 C1 H2 149.4(6) 9 .
N1 C1 H2 149.3(6) 5 .
C1 C1 H2 149.4(6) 9 .
C1 C1 H2 149.3(6) 5 .
C1 C1 H2 61(3) 2 .
N1 C1 H2 61(3) 2 .
N1 C1 H2 83(5) 12 .
N1 C1 H2 83(5) 7 .
C1 C1 H2 83(5) 7 .
C1 C1 H2 83(5) 12 .
N1 C1 H2 133(4) 10 .
C1 C1 H2 133(4) 6 .
H1 C1 H2 109(3) . .

loop_
_geom_bond_atom_site_label_1
_geom_bond_atom_site_label_2
_geom_bond_distance
_geom_bond_site_symmetry_2
Pb1 I1 3.1514(4) 9_556
Pb1 I1 3.1514(4) .
Pb1 I1 3.1515(4) 1_655
Pb1 I1 3.1514(4) 5
Pb1 I1 3.1514(4) 5_565
Pb1 I1 3.1514(4) 9
I1 Pb1 3.1514(4) 1_455
C1 N1 0.62(5) 9
C1 N1 0.62(5) 5
C1 C1 0.62(5) 9
C1 C1 0.62(5) 5
C1 C1 0.77(7) 2
C1 N1 0.77(7) 2
C1 N1 1.21(6) 12
C1 N1 1.21(6) 7
C1 C1 1.21(6) 7
C1 C1 1.21(6) 12
C1 N1 1.21(6) 10
C1 C1 1.21(6) 6
C1 H1 0.82(3) .
C1 H2 0.81(3) .
